data_7233143
loop_
_publ_author_name
'Guo-Gang Shan'
'Hai-Bin Li'
'Hai-Zhu Sun'
'Dong-Xia Zhu'
'Hong-Tao Cao'
'Zhong-Min Su'

_publ_section_title
;
 Controllable synthesis of iridium(III)-based aggregation-induced emission
 and/or piezochromic luminescence phosphors by simply adjusting the
 substitution on ancillary ligands
;
_journal_name_full 'Journal of Materials Chemistry C'
_journal_page_first 1440
_journal_page_last 1449
_journal_paper_doi 10.1039/C2TC00558A
_journal_volume 1
_journal_year 2013
_chemical_formula_moiety 'C30 H26 F10 Ir N8 P'
_chemical_formula_sum 'C30 H26 F10 Ir N8 P'
_chemical_formula_weight 911.76
_space_group_IT_number 2
_space_group_name_Hall '-P 1'
_space_group_name_H-M_alt 'P -1'
_symmetry_cell_setting triclinic
_symmetry_space_group_name_H-M 'P -1'
_atom_sites_solution_hydrogens geom
_atom_sites_solution_primary direct
_atom_sites_solution_secondary difmap
_cell_angle_alpha 95.148(5)
_cell_angle_beta 97.711(5)
_cell_angle_gamma 118.407(5)
_cell_formula_units_Z 2
_cell_length_a 9.795(5)
_cell_length_b 9.798(5)
_cell_length_c 19.810(5)
_cell_measurement_reflns_used 8311
_cell_measurement_temperature 293(2)
_cell_measurement_theta_max 25.04
_cell_measurement_theta_min 2.11
_cell_volume 1631.2(13)
_computing_cell_refinement 'Bruker SMART'
_computing_data_collection 'Bruker SMART'
_computing_data_reduction 'Bruker SMART'
_computing_molecular_graphics 'Bruker SHELXTL'
_computing_publication_material 'Bruker SHELXTL'
_computing_structure_refinement 'SHELXL-97 (Sheldrick, 1997)'
_computing_structure_solution 'SHELXS-97 (Sheldrick, 1990)'
_diffrn_ambient_temperature 293(2)
_diffrn_measured_fraction_theta_full 0.976
_diffrn_measured_fraction_theta_max 0.974
_diffrn_measurement_device_type 'Bruker SMART APEX II CCD area-detector'
_diffrn_measurement_method '\f and \w scans'
_diffrn_radiation_monochromator graphite
_diffrn_radiation_source 'fine-focus sealed tube'
_diffrn_radiation_type MoK\a
_diffrn_radiation_wavelength 0.71069
_diffrn_reflns_av_R_equivalents 0.0389
_diffrn_reflns_av_sigmaI/netI 0.0764
_diffrn_reflns_limit_h_max 11
_diffrn_reflns_limit_h_min -6
_diffrn_reflns_limit_k_max 10
_diffrn_reflns_limit_k_min -11
_diffrn_reflns_limit_l_max 23
_diffrn_reflns_limit_l_min -22
_diffrn_reflns_number 8311
_diffrn_reflns_theta_full 25.00
_diffrn_reflns_theta_max 25.04
_diffrn_reflns_theta_min 2.11
_diffrn_standards_interval_time 0
_diffrn_standards_number 0
_exptl_absorpt_coefficient_mu 4.235
_exptl_absorpt_correction_T_max 0.449
_exptl_absorpt_correction_T_min 0.360
_exptl_absorpt_correction_type multi-scan
_exptl_absorpt_process_details 'SADABS (Sheldrick, 1996)'
_exptl_crystal_colour white
_exptl_crystal_density_diffrn 1.856
_exptl_crystal_density_method 'not measured'
_exptl_crystal_description block
_exptl_crystal_F_000 888
_exptl_crystal_size_max 0.28
_exptl_crystal_size_mid 0.21
_exptl_crystal_size_min 0.19
_refine_diff_density_max 8.010
_refine_diff_density_min -5.281
_refine_diff_density_rms 0.303
_refine_ls_extinction_method none
_refine_ls_goodness_of_fit_ref 1.086
_refine_ls_hydrogen_treatment constr
_refine_ls_matrix_type full
_refine_ls_number_parameters 439
_refine_ls_number_reflns 5628
_refine_ls_number_restraints 0
_refine_ls_restrained_S_all 1.086
_refine_ls_R_factor_all 0.1082
_refine_ls_R_factor_gt 0.0993
_refine_ls_shift/su_max 0.000
_refine_ls_shift/su_mean 0.000
_refine_ls_structure_factor_coef Fsqd
_refine_ls_weighting_details 'calc w=1/[\s^2^(Fo^2^)+(0.0950P)^2^+95.6865P] where P=(Fo^2^+2Fc^2^)/3'
_refine_ls_weighting_scheme calc
_refine_ls_wR_factor_gt 0.2611
_refine_ls_wR_factor_ref 0.2662
_reflns_number_gt 4989
_reflns_number_total 5628
_reflns_threshold_expression >2sigma(I)
_cod_data_source_file J-Mater-Chem-C-2013-1-1440.cif
_cod_data_source_block 66
_cod_original_cell_volume 1631.2(12)
_cod_original_sg_symbol_H-M 'P-1 '
_cod_database_code 7233143

loop_
_symmetry_equiv_pos_as_xyz
'x, y, z'
'-x, -y, -z'

loop_
_atom_site_label
_atom_site_type_symbol
_atom_site_fract_x
_atom_site_fract_y
_atom_site_fract_z
_atom_site_U_iso_or_equiv
_atom_site_adp_type
_atom_site_occupancy
_atom_site_symmetry_multiplicity
_atom_site_calc_flag
_atom_site_refinement_flags
_atom_site_disorder_assembly
_atom_site_disorder_group
C1 C 0.755(2) 0.412(2) 0.6685(11) 0.039(4) Uani 1 1 d . . .
C2 C 0.804(2) 0.330(3) 0.6254(10) 0.039(4) Uani 1 1 d . . .
H2 H 0.7446 0.2204 0.6135 0.046 Uiso 1 1 calc R . .
C3 C 0.939(3) 0.411(3) 0.6010(15) 0.059(7) Uani 1 1 d . . .
C4 C 1.031(3) 0.570(3) 0.6131(16) 0.065(7) Uani 1 1 d . . .
H4 H 1.1209 0.6207 0.5946 0.077 Uiso 1 1 calc R . .
C5 C 0.981(3) 0.654(3) 0.6550(15) 0.066(8) Uani 1 1 d . . .
C6 C 0.850(2) 0.578(2) 0.6821(10) 0.036(4) Uani 1 1 d . . .
C7 C 0.845(4) 0.809(3) 0.7488(15) 0.070(8) Uani 1 1 d . . .
H7 H 0.9362 0.8979 0.7439 0.084 Uiso 1 1 calc R . .
C8 C 0.734(4) 0.809(3) 0.7825(16) 0.077(9) Uani 1 1 d . . .
H8 H 0.7372 0.8978 0.8056 0.092 Uiso 1 1 calc R . .
C9 C 0.611(3) 0.653(3) 0.7775(12) 0.057(6) Uani 1 1 d . . .
H9 H 0.5205 0.6198 0.7959 0.068 Uiso 1 1 calc R . .
C10 C 0.442(2) 0.324(2) 0.6154(11) 0.038(4) Uani 1 1 d . . .
C11 C 0.415(3) 0.443(3) 0.5934(11) 0.043(5) Uani 1 1 d . . .
H0 H 0.4550 0.5389 0.6229 0.051 Uiso 1 1 calc R . .
C12 C 0.329(3) 0.419(3) 0.5289(11) 0.048(5) Uani 1 1 d . . .
C13 C 0.262(3) 0.277(3) 0.4827(12) 0.056(6) Uani 1 1 d . . .
H13 H 0.2016 0.2615 0.4393 0.067 Uiso 1 1 calc R . .
C14 C 0.290(3) 0.161(3) 0.5052(11) 0.050(6) Uani 1 1 d . . .
C15 C 0.375(2) 0.184(2) 0.5701(10) 0.038(5) Uani 1 1 d . . .
C16 C 0.377(3) -0.077(3) 0.5670(14) 0.055(6) Uani 1 1 d . . .
H16 H 0.3262 -0.1295 0.5219 0.065 Uiso 1 1 calc R . .
C17 C 0.438(3) -0.131(3) 0.6156(15) 0.061(7) Uani 1 1 d . . .
H17 H 0.4424 -0.2237 0.6101 0.073 Uiso 1 1 calc R . .
C18 C 0.494(3) -0.016(3) 0.6781(13) 0.051(6) Uani 1 1 d . . .
H18 H 0.5356 -0.0242 0.7217 0.061 Uiso 1 1 calc R . .
C19 C 0.807(3) 0.324(3) 0.8211(14) 0.059(7) Uani 1 1 d . . .
H19 H 0.8737 0.3618 0.7899 0.071 Uiso 1 1 calc R . .
C20 C 0.865(4) 0.296(4) 0.8805(16) 0.083(10) Uani 1 1 d . . .
H20 H 0.9692 0.3164 0.8897 0.100 Uiso 1 1 calc R . .
C21 C 0.772(4) 0.238(5) 0.9269(16) 0.092(11) Uani 1 1 d . . .
H21 H 0.8106 0.2171 0.9679 0.110 Uiso 1 1 calc R . .
C22 C 0.617(4) 0.210(4) 0.9116(15) 0.077(9) Uani 1 1 d . . .
H22 H 0.5442 0.1553 0.9384 0.092 Uiso 1 1 calc R . .
C24 C 0.411(3) 0.231(3) 0.8267(11) 0.047(5) Uani 1 1 d . . .
C25 C 0.220(3) 0.225(3) 0.7562(14) 0.054(6) Uani 1 1 d . . .
C26 C 0.127(3) 0.242(4) 0.6964(16) 0.081(9) Uani 1 1 d . . .
H26A H 0.0224 0.2116 0.7043 0.122 Uiso 1 1 calc R . .
H26B H 0.1197 0.1761 0.6557 0.122 Uiso 1 1 calc R . .
H26C H 0.1777 0.3501 0.6900 0.122 Uiso 1 1 calc R . .
C27 C 0.259(4) 0.146(4) 0.9262(17) 0.087(6) Uani 1 1 d . . .
H27A H 0.3308 0.1108 0.9452 0.105 Uiso 1 1 calc R . .
H27B H 0.1509 0.0629 0.9235 0.105 Uiso 1 1 calc R . .
N1 N 0.653(2) 0.562(2) 0.7403(9) 0.045(4) Uani 1 1 d . . .
N2 N 0.798(2) 0.654(2) 0.7228(10) 0.048(4) Uani 1 1 d . . .
N3 N 0.404(2) 0.066(2) 0.5951(9) 0.043(4) Uani 1 1 d . . .
N4 N 0.476(2) 0.105(2) 0.6607(9) 0.041(4) Uani 1 1 d . . .
N5 N 0.659(2) 0.300(2) 0.8041(9) 0.042(4) Uani 1 1 d . . .
N6 N 0.373(2) 0.257(2) 0.7651(9) 0.042(4) Uani 1 1 d . . .
N7 N 0.161(3) 0.181(3) 0.8137(13) 0.067(6) Uani 1 1 d . . .
N8 N 0.284(3) 0.184(3) 0.8567(11) 0.059(5) Uani 1 1 d . . .
C23 C 0.576(3) 0.262(3) 0.8596(12) 0.045(6) Uani 1 1 d . . .
F1 F 0.9804(18) 0.326(2) 0.5569(8) 0.076(5) Uani 1 1 d . . .
F2 F 1.0642(19) 0.8077(18) 0.6681(10) 0.081(5) Uani 1 1 d . . .
F3 F 0.3071(19) 0.5371(18) 0.5090(8) 0.068(4) Uani 1 1 d . . .
F4 F 0.223(2) 0.0209(19) 0.4622(8) 0.085(5) Uani 1 1 d . . .
F5 F 0.236(7) 0.625(6) 0.786(2) 0.29(3) Uani 1 1 d . . .
F6 F 0.339(5) 0.850(4) 0.9252(14) 0.185(14) Uani 1 1 d . . .
F7 F 0.224(7) 0.832(7) 0.8240(16) 0.29(3) Uani 1 1 d . . .
F8 F 0.362(5) 0.637(5) 0.881(2) 0.218(18) Uani 1 1 d . . .
F9 F 0.440(5) 0.839(4) 0.840(3) 0.24(2) Uani 1 1 d . . .
F10 F 0.147(5) 0.630(5) 0.881(4) 0.36(4) Uani 1 1 d . . .
P1 P 0.2858(11) 0.7303(11) 0.8551(5) 0.079(2) Uani 1 1 d . . .
Ir1 Ir 0.55764(9) 0.32744(9) 0.70789(4) 0.0313(3) Uani 1 1 d . . .
C30 C 0.140(7) 0.298(8) 1.052(3) 0.18(3) Uani 1 1 d . . .
H30A H 0.1210 0.2768 1.0973 0.270 Uiso 1 1 calc R . .
H30B H 0.0441 0.2318 1.0183 0.270 Uiso 1 1 calc R . .
H30C H 0.1729 0.4064 1.0504 0.270 Uiso 1 1 calc R . .
C28 C 0.290(4) 0.292(4) 0.9701(17) 0.087(6) Uani 1 1 d . . .
H28A H 0.4008 0.3707 0.9755 0.105 Uiso 1 1 calc R . .
H28B H 0.2271 0.3333 0.9471 0.105 Uiso 1 1 calc R . .
C29 C 0.253(4) 0.267(5) 1.0383(17) 0.087(6) Uani 1 1 d . . .
H29A H 0.2199 0.1583 1.0422 0.105 Uiso 1 1 calc R . .
H29B H 0.3483 0.3333 1.0731 0.105 Uiso 1 1 calc R . .

loop_
_atom_site_aniso_label
_atom_site_aniso_U_11
_atom_site_aniso_U_22
_atom_site_aniso_U_33
_atom_site_aniso_U_23
_atom_site_aniso_U_13
_atom_site_aniso_U_12
C1 0.039(11) 0.039(11) 0.039(11) 0.007(9) 0.008(9) 0.019(9)
C2 0.032(10) 0.047(12) 0.037(11) 0.007(9) 0.010(8) 0.018(9)
C3 0.037(12) 0.077(18) 0.079(18) 0.037(15) 0.019(12) 0.034(13)
C4 0.046(14) 0.073(18) 0.09(2) 0.046(16) 0.027(14) 0.029(14)
C5 0.051(15) 0.048(14) 0.069(17) 0.027(13) 0.003(13) 0.000(12)
C6 0.036(10) 0.043(11) 0.029(10) 0.007(8) 0.006(8) 0.020(9)
C7 0.068(18) 0.050(15) 0.066(17) -0.007(13) -0.002(14) 0.016(14)
C8 0.09(2) 0.049(16) 0.08(2) 0.000(14) 0.028(18) 0.028(16)
C9 0.080(18) 0.056(15) 0.045(13) -0.001(11) 0.015(12) 0.042(14)
C10 0.039(11) 0.031(10) 0.041(11) 0.006(8) 0.010(9) 0.016(9)
C11 0.051(13) 0.048(12) 0.038(11) 0.013(9) 0.012(10) 0.030(11)
C12 0.056(14) 0.067(15) 0.039(12) 0.025(11) 0.012(10) 0.042(13)
C13 0.055(14) 0.071(16) 0.041(12) 0.020(12) -0.007(10) 0.032(13)
C14 0.045(13) 0.054(13) 0.032(11) 0.005(10) -0.011(9) 0.015(11)
C15 0.041(11) 0.044(11) 0.037(11) 0.020(9) 0.007(9) 0.024(10)
C16 0.055(14) 0.038(12) 0.073(17) 0.002(11) 0.013(12) 0.025(11)
C17 0.078(18) 0.042(13) 0.079(18) 0.004(12) 0.021(15) 0.041(14)
C18 0.058(14) 0.065(15) 0.055(14) 0.034(12) 0.018(11) 0.046(13)
C19 0.045(13) 0.081(18) 0.067(16) 0.042(14) 0.019(12) 0.037(13)
C20 0.063(18) 0.14(3) 0.08(2) 0.06(2) 0.014(15) 0.06(2)
C21 0.10(2) 0.15(3) 0.057(18) 0.04(2) 0.008(17) 0.08(3)
C22 0.09(2) 0.10(2) 0.060(17) 0.045(16) 0.024(15) 0.045(18)
C24 0.055(14) 0.056(14) 0.033(11) 0.009(10) 0.018(10) 0.027(12)
C25 0.044(13) 0.055(14) 0.077(17) 0.023(13) 0.015(12) 0.032(12)
C26 0.058(17) 0.13(3) 0.08(2) 0.033(19) 0.025(15) 0.057(19)
C27 0.111(15) 0.119(16) 0.081(13) 0.051(12) 0.064(12) 0.079(14)
N1 0.053(11) 0.035(9) 0.049(11) 0.015(8) 0.001(9) 0.025(9)
N2 0.056(12) 0.036(10) 0.047(11) 0.015(8) 0.008(9) 0.018(9)
N3 0.050(11) 0.035(9) 0.042(10) 0.004(7) 0.009(8) 0.020(8)
N4 0.046(10) 0.037(9) 0.038(9) 0.010(7) 0.014(8) 0.016(8)
N5 0.057(11) 0.045(10) 0.033(9) 0.013(7) 0.013(8) 0.031(9)
N6 0.042(10) 0.045(10) 0.042(10) 0.004(8) 0.012(8) 0.023(9)
N7 0.063(14) 0.063(14) 0.090(17) 0.029(12) 0.041(13) 0.034(12)
N8 0.059(13) 0.070(14) 0.065(13) 0.029(11) 0.030(11) 0.038(12)
C23 0.052(13) 0.062(14) 0.068(14) 0.057(12) 0.046(11) 0.048(12)
F1 0.066(10) 0.095(12) 0.076(11) 0.011(9) 0.039(8) 0.041(9)
F2 0.060(10) 0.049(9) 0.111(14) 0.015(9) 0.003(9) 0.013(8)
F3 0.086(11) 0.078(10) 0.068(9) 0.034(8) 0.009(8) 0.059(9)
F4 0.110(14) 0.065(10) 0.063(10) -0.015(8) -0.026(9) 0.044(10)
F5 0.45(7) 0.30(5) 0.15(3) -0.12(3) -0.12(4) 0.28(6)
F6 0.27(4) 0.17(3) 0.093(19) 0.011(18) 0.07(2) 0.09(3)
F7 0.51(8) 0.51(8) 0.10(2) 0.01(3) -0.01(3) 0.47(7)
F8 0.29(4) 0.30(5) 0.23(4) 0.15(4) 0.10(3) 0.24(4)
F9 0.26(4) 0.15(3) 0.35(6) 0.08(3) 0.22(4) 0.09(3)
F10 0.21(4) 0.14(3) 0.65(11) -0.01(5) 0.28(6) -0.01(3)
P1 0.077(5) 0.084(6) 0.082(6) 0.009(5) 0.017(4) 0.045(5)
Ir1 0.0309(4) 0.0324(4) 0.0323(4) 0.0093(3) 0.0053(3) 0.0166(3)
C30 0.21(6) 0.28(8) 0.14(5) 0.06(5) 0.01(4) 0.19(6)
C28 0.111(15) 0.119(16) 0.081(13) 0.051(12) 0.064(12) 0.079(14)
C29 0.111(15) 0.119(16) 0.081(13) 0.051(12) 0.064(12) 0.079(14)

loop_
_atom_type_symbol
_atom_type_description
_atom_type_scat_dispersion_real
_atom_type_scat_dispersion_imag
_atom_type_scat_source
C C 0.0033 0.0016 'International Tables Vol C Tables 4.2.6.8 and 6.1.1.4'
H H 0.0000 0.0000 'International Tables Vol C Tables 4.2.6.8 and 6.1.1.4'
N N 0.0061 0.0033 'International Tables Vol C Tables 4.2.6.8 and 6.1.1.4'
F F 0.0171 0.0103 'International Tables Vol C Tables 4.2.6.8 and 6.1.1.4'
P P 0.1023 0.0942 'International Tables Vol C Tables 4.2.6.8 and 6.1.1.4'
Ir Ir -1.4442 7.9887 'International Tables Vol C Tables 4.2.6.8 and 6.1.1.4'

loop_
_geom_angle_atom_site_label_1
_geom_angle_atom_site_label_2
_geom_angle_atom_site_label_3
_geom_angle
_geom_angle_site_symmetry_1
_geom_angle_site_symmetry_3
C2 C1 C6 116.2(19) . .
C2 C1 Ir1 128.6(15) . .
C6 C1 Ir1 115.0(15) . .
C3 C2 C1 119(2) . .
C3 C2 H2 120.3 . .
C1 C2 H2 120.3 . .
C4 C3 C2 125(3) . .
C4 C3 F1 117(2) . .
C2 C3 F1 118(2) . .
C3 C4 C5 116(2) . .
C3 C4 H4 122.0 . .
C5 C4 H4 122.0 . .
F2 C5 C6 120(3) . .
F2 C5 C4 119(2) . .
C6 C5 C4 121(2) . .
C5 C6 N2 123(2) . .
C5 C6 C1 122(2) . .
N2 C6 C1 114.7(18) . .
C8 C7 N2 108(3) . .
C8 C7 H7 126.2 . .
N2 C7 H7 126.2 . .
C7 C8 C9 110(3) . .
C7 C8 H8 125.2 . .
C9 C8 H8 125.2 . .
N1 C9 C8 106(2) . .
N1 C9 H9 127.1 . .
C8 C9 H9 127.1 . .
C15 C10 C11 117.0(19) . .
C15 C10 Ir1 114.6(14) . .
C11 C10 Ir1 128.2(15) . .
C12 C11 C10 120(2) . .
C12 C11 H0 119.9 . .
C10 C11 H0 119.9 . .
F3 C12 C11 119(2) . .
F3 C12 C13 118.4(19) . .
C11 C12 C13 123(2) . .
C12 C13 C14 116.1(19) . .
C12 C13 H13 122.0 . .
C14 C13 H13 122.0 . .
F4 C14 C15 121(2) . .
F4 C14 C13 117.5(19) . .
C15 C14 C13 121(2) . .
C14 C15 C10 122(2) . .
C14 C15 N3 123(2) . .
C10 C15 N3 114.9(18) . .
C17 C16 N3 108(2) . .
C17 C16 H16 126.1 . .
N3 C16 H16 126.1 . .
C16 C17 C18 106(2) . .
C16 C17 H17 126.8 . .
C18 C17 H17 126.8 . .
N4 C18 C17 106(2) . .
N4 C18 H18 126.8 . .
C17 C18 H18 126.8 . .
N5 C19 C20 124(2) . .
N5 C19 H19 118.0 . .
C20 C19 H19 118.0 . .
C19 C20 C21 120(3) . .
C19 C20 H20 119.9 . .
C21 C20 H20 119.9 . .
C20 C21 C22 118(3) . .
C20 C21 H21 120.9 . .
C22 C21 H21 120.9 . .
C23 C22 C21 119(3) . .
C23 C22 H22 120.7 . .
C21 C22 H22 120.7 . .
N6 C24 N8 108(2) . .
N6 C24 C23 125.1(19) . .
N8 C24 C23 127.2(19) . .
N6 C25 N7 110(2) . .
N6 C25 C26 128(2) . .
N7 C25 C26 122(2) . .
C25 C26 H26A 109.5 . .
C25 C26 H26B 109.5 . .
H26A C26 H26B 109.5 . .
C25 C26 H26C 109.5 . .
H26A C26 H26C 109.5 . .
H26B C26 H26C 109.5 . .
N8 C27 C28 107(2) . .
N8 C27 H27A 110.4 . .
C28 C27 H27A 110.4 . .
N8 C27 H27B 110.4 . .
C28 C27 H27B 110.4 . .
H27A C27 H27B 108.6 . .
C9 N1 N2 110.1(19) . .
C9 N1 Ir1 134.9(18) . .
N2 N1 Ir1 114.9(14) . .
C6 N2 N1 116.3(18) . .
C6 N2 C7 137(2) . .
N1 N2 C7 107(2) . .
N4 N3 C16 111.1(19) . .
N4 N3 C15 113.9(17) . .
C16 N3 C15 135(2) . .
N3 N4 C18 108.0(18) . .
N3 N4 Ir1 117.4(13) . .
C18 N4 Ir1 133.9(16) . .
C19 N5 C23 112.7(18) . .
C19 N5 Ir1 125.3(15) . .
C23 N5 Ir1 122.0(14) . .
C24 N6 C25 107.7(19) . .
C24 N6 Ir1 113.6(14) . .
C25 N6 Ir1 138.7(16) . .
C25 N7 N8 103.4(19) . .
C24 N8 N7 111(2) . .
C24 N8 C27 132(2) . .
N7 N8 C27 117(2) . .
C22 C23 N5 123(2) . .
C22 C23 C24 129(2) . .
N5 C23 C24 102.8(17) . .
F10 P1 F9 171(4) . .
F10 P1 F8 89(3) . .
F9 P1 F8 86(2) . .
F10 P1 F5 96(3) . .
F9 P1 F5 92(3) . .
F8 P1 F5 86(2) . .
F10 P1 F7 97(3) . .
F9 P1 F7 87(3) . .
F8 P1 F7 173(3) . .
F5 P1 F7 91(2) . .
F10 P1 F6 86(3) . .
F9 P1 F6 86(2) . .
F8 P1 F6 97(2) . .
F5 P1 F6 176(2) . .
F7 P1 F6 86(2) . .
C1 Ir1 N4 93.4(8) . .
C1 Ir1 C10 87.4(8) . .
N4 Ir1 C10 78.5(7) . .
C1 Ir1 N1 78.9(8) . .
N4 Ir1 N1 170.2(7) . .
C10 Ir1 N1 94.9(7) . .
C1 Ir1 N5 96.5(8) . .
N4 Ir1 N5 95.1(7) . .
C10 Ir1 N5 172.8(8) . .
N1 Ir1 N5 91.8(7) . .
C1 Ir1 N6 171.0(8) . .
N4 Ir1 N6 92.4(7) . .
C10 Ir1 N6 100.5(8) . .
N1 Ir1 N6 96.0(7) . .
N5 Ir1 N6 76.1(7) . .
C29 C30 H30A 109.5 . .
C29 C30 H30B 109.5 . .
H30A C30 H30B 109.5 . .
C29 C30 H30C 109.5 . .
H30A C30 H30C 109.5 . .
H30B C30 H30C 109.5 . .
C29 C28 C27 113(3) . .
C29 C28 H28A 109.1 . .
C27 C28 H28A 109.1 . .
C29 C28 H28B 109.1 . .
C27 C28 H28B 109.1 . .
H28A C28 H28B 107.8 . .
C30 C29 C28 114(4) . .
C30 C29 H29A 108.7 . .
C28 C29 H29A 108.7 . .
C30 C29 H29B 108.7 . .
C28 C29 H29B 108.7 . .
H29A C29 H29B 107.6 . .

loop_
_geom_bond_atom_site_label_1
_geom_bond_atom_site_label_2
_geom_bond_distance
_geom_bond_site_symmetry_2
C1 C2 1.40(3) .
C1 C6 1.41(3) .
C1 Ir1 2.01(2) .
C2 C3 1.36(3) .
C2 H2 0.9300 .
C3 C4 1.36(4) .
C3 F1 1.38(3) .
C4 C5 1.40(4) .
C4 H4 0.9300 .
C5 F2 1.31(3) .
C5 C6 1.36(3) .
C6 N2 1.36(3) .
C7 C8 1.35(4) .
C7 N2 1.38(3) .
C7 H7 0.9300 .
C8 C9 1.40(4) .
C8 H8 0.9300 .
C9 N1 1.35(3) .
C9 H9 0.9300 .
C10 C15 1.38(3) .
C10 C11 1.40(3) .
C10 Ir1 2.01(2) .
C11 C12 1.36(3) .
C11 H0 0.9300 .
C12 F3 1.36(2) .
C12 C13 1.39(3) .
C13 C14 1.39(3) .
C13 H13 0.9300 .
C14 F4 1.35(3) .
C14 C15 1.37(3) .
C15 N3 1.42(2) .
C16 C17 1.34(4) .
C16 N3 1.35(3) .
C16 H16 0.9300 .
C17 C18 1.44(4) .
C17 H17 0.9300 .
C18 N4 1.35(3) .
C18 H18 0.9300 .
C19 N5 1.34(3) .
C19 C20 1.34(3) .
C19 H19 0.9300 .
C20 C21 1.35(4) .
C20 H20 0.9300 .
C21 C22 1.40(4) .
C21 H21 0.9300 .
C22 C23 1.28(3) .
C22 H22 0.9300 .
C24 N6 1.31(3) .
C24 N8 1.35(3) .
C24 C23 1.53(3) .
C25 N6 1.36(3) .
C25 N7 1.36(3) .
C25 C26 1.47(4) .
C26 H26A 0.9600 .
C26 H26B 0.9600 .
C26 H26C 0.9600 .
C27 N8 1.48(3) .
C27 C28 1.48(5) .
C27 H27A 0.9700 .
C27 H27B 0.9700 .
N1 N2 1.38(3) .
N1 Ir1 2.023(17) .
N3 N4 1.32(2) .
N4 Ir1 2.009(17) .
N5 C23 1.43(2) .
N5 Ir1 2.130(16) .
N6 Ir1 2.133(17) .
N7 N8 1.36(3) .
F5 P1 1.51(3) .
F6 P1 1.58(3) .
F7 P1 1.53(3) .
F8 P1 1.50(3) .
F9 P1 1.47(3) .
F10 P1 1.45(3) .
C30 C29 1.33(5) .
C30 H30A 0.9600 .
C30 H30B 0.9600 .
C30 H30C 0.9600 .
C28 C29 1.46(4) .
C28 H28A 0.9700 .
C28 H28B 0.9700 .
C29 H29A 0.9700 .
C29 H29B 0.9700 .
